data_7042017
loop_
_publ_author_name
'Gardiner, Michael G.'
'McGuinness, David S.'
'Vanston, Catriona R.'

_publ_section_title
;
 Chelated bis(NHC) complexes of saturated (imidazolin-2-ylidene) NHC
 ligands: structural authentication and facile ligand fragmentation.
;
_journal_issue 9
_journal_name_full 'Dalton transactions (Cambridge, England : 2003)'
_journal_page_first 3051
_journal_page_last 3058
_journal_paper_doi 10.1039/c7dt00327g
_journal_volume 46
_journal_year 2017
_chemical_formula_moiety '2(C27 H36 Ag N4), 2(F6 P), 2(C2 H3 N)'
_chemical_formula_sum 'C58 H78 Ag2 F12 N10 P2'
_chemical_formula_weight 1420.98
_chemical_name_systematic
;
 ? 
;
_space_group_crystal_system monoclinic
_space_group_IT_number 14
_space_group_name_Hall '-P 2ybc'
_space_group_name_H-M_alt 'P 1 21/c 1'
_symmetry_space_group_name_Hall '-P 2ybc'
_symmetry_space_group_name_H-M 'P 1 21/c 1'
_atom_sites_solution_hydrogens geom
_atom_sites_solution_primary direct
_atom_sites_solution_secondary difmap
_audit_creation_date 2016-07-15
_audit_creation_method
;
Olex2 1.2
(compiled 2016.02.19 svn.r3266 for OlexSys, GUI svn.r5155)
;
_audit_update_record
;
2016-07-15 deposited with the CCDC.
2017-02-10 downloaded from the CCDC.
;
_cell_angle_alpha 90.00
_cell_angle_beta 100.79(1)
_cell_angle_gamma 90.00
_cell_formula_units_Z 4
_cell_length_a 15.142(4)
_cell_length_b 26.641(2)
_cell_length_c 15.776(2)
_cell_measurement_reflns_used 69645
_cell_measurement_temperature 173(2)
_cell_measurement_theta_max 27.94
_cell_measurement_theta_min 1.52
_cell_volume 6251.5(19)
_computing_cell_refinement XDS
_computing_data_collection BLU-ICE
_computing_data_reduction XDS
_computing_molecular_graphics 'Olex2 (Dolomanov et al., 2009)'
_computing_publication_material 'Olex2 (Dolomanov et al., 2009)'
_computing_structure_refinement 'ShelXL (Sheldrick, 2015)'
_computing_structure_solution 'ShelXT (Sheldrick, 2015)'
_diffrn_ambient_temperature 173.15
_diffrn_detector_area_resol_mean 'ADSC Q210'
_diffrn_measured_fraction_theta_full 0.994
_diffrn_measured_fraction_theta_max 0.994
_diffrn_measurement_device_type '3-BM1 Australian Synchrotron'
_diffrn_measurement_method Rotation
_diffrn_radiation_monochromator Si<111>
_diffrn_radiation_type Synchrotron
_diffrn_radiation_wavelength 0.71080
_diffrn_reflns_av_R_equivalents 0.0505
_diffrn_reflns_av_unetI/netI 0.0256
_diffrn_reflns_limit_h_max 19
_diffrn_reflns_limit_h_min -19
_diffrn_reflns_limit_k_max 35
_diffrn_reflns_limit_k_min -34
_diffrn_reflns_limit_l_max 20
_diffrn_reflns_limit_l_min -20
_diffrn_reflns_number 103477
_diffrn_reflns_theta_full 27.94
_diffrn_reflns_theta_max 27.94
_diffrn_reflns_theta_min 1.52
_diffrn_source 'Synchrotron BM'
_exptl_absorpt_coefficient_mu 0.759
_exptl_absorpt_correction_type none
_exptl_crystal_colour 'light yellow'
_exptl_crystal_colour_modifier light
_exptl_crystal_colour_primary yellow
_exptl_crystal_density_diffrn 1.510
_exptl_crystal_density_method 'not measured'
_exptl_crystal_description needle
_exptl_crystal_F_000 2912
_exptl_crystal_size_max 0.1
_exptl_crystal_size_mid 0.1
_exptl_crystal_size_min 0.08
_refine_diff_density_max 0.941
_refine_diff_density_min -1.661
_refine_diff_density_rms 0.122
_refine_ls_extinction_method none
_refine_ls_goodness_of_fit_ref 1.041
_refine_ls_hydrogen_treatment constr
_refine_ls_matrix_type full
_refine_ls_number_parameters 771
_refine_ls_number_reflns 14918
_refine_ls_number_restraints 0
_refine_ls_restrained_S_all 1.041
_refine_ls_R_factor_all 0.0560
_refine_ls_R_factor_gt 0.0460
_refine_ls_shift/su_max 0.002
_refine_ls_shift/su_mean 0.000
_refine_ls_structure_factor_coef Fsqd
_refine_ls_weighting_details 'calc w=1/[\s^2^(Fo^2^)+(0.0688P)^2^+10.0380P] where P=(Fo^2^+2Fc^2^)/3'
_refine_ls_weighting_scheme calc
_refine_ls_wR_factor_gt 0.1123
_refine_ls_wR_factor_ref 0.1189
_reflns_number_gt 12688
_reflns_number_total 14918
_reflns_threshold_expression >2sigma(I)
_cod_data_source_file c7dt00327g1.cif
_cod_data_source_block 74cv79
_cod_depositor_comments 'Adding full bibliography for 7042016--7042022.cif.'
_cod_original_cell_volume 6252(2)
_cod_database_code 7042017
_olex2_refinement_description
;
1. Fixed Uiso
 At 1.2 times of:
  All C(H) groups, All C(H,H) groups
 At 1.5 times of:
  All C(H,H,H) groups
2.a Secondary CH2 refined with riding coordinates:
 C2(H2A,H2B), C3(H3A,H3B), C13(H13A,H13B), C14(H14A,H14B), C15(H15A,H15B),
 C17(H17A,H17B), C18(H18A,H18B), C29(H29A,H29B), C30(H30A,H30B), C40(H40A,H40B),
  C41(H41A,H41B), C42(H42A,H42B), C44(H44A,H44B), C45(H45A,H45B)
2.b Aromatic/amide H refined with riding coordinates:
 C6(H6), C8(H8), C21(H21), C23(H23), C33(H33), C35(H35), C48(H48), C50(H50)
2.c Idealised Me refined as rotating group:
 C10(H10A,H10B,H10C), C11(H11A,H11B,H11C), C12(H12A,H12B,H12C), C25(H25A,H25B,
 H25C), C26(H26A,H26B,H26C), C27(H27A,H27B,H27C), C37(H37A,H37B,H37C), C38(H38A,
 H38B,H38C), C39(H39A,H39B,H39C), C52(H52A,H52B,H52C), C53(H53A,H53B,H53C),
 C54(H54A,H54B,H54C), C56(H56A,H56B,H56C), C58(H58A,H58B,H58C)
;
_olex2_submission_special_instructions 'No special instructions were received'

loop_
_space_group_symop_id
_space_group_symop_operation_xyz
1 'x, y, z'
2 '-x, y+1/2, -z+1/2'
3 '-x, -y, -z'
4 'x, -y-1/2, z-1/2'

loop_
_atom_site_label
_atom_site_type_symbol
_atom_site_fract_x
_atom_site_fract_y
_atom_site_fract_z
_atom_site_U_iso_or_equiv
_atom_site_adp_type
_atom_site_occupancy
_atom_site_calc_flag
_atom_site_refinement_flags_posn
Ag1 Ag 0.407349(14) 0.561347(8) 0.356438(13) 0.01836(6) Uani 1 d .
N1 N 0.25343(17) 0.50221(9) 0.25101(16) 0.0221(5) Uani 1 d .
N2 N 0.30397(17) 0.46194(9) 0.36935(15) 0.0211(5) Uani 1 d .
N3 N 0.40951(16) 0.38399(9) 0.60871(15) 0.0198(5) Uani 1 d .
N4 N 0.52084(17) 0.33253(9) 0.60806(17) 0.0220(5) Uani 1 d .
C1 C 0.31387(19) 0.50270(10) 0.32429(18) 0.0189(5) Uani 1 d .
C2 C 0.2004(2) 0.45519(12) 0.2398(2) 0.0276(6) Uani 1 d .
H2A H 0.2162 0.4342 0.1930 0.033 Uiso 1 calc R
H2B H 0.1350 0.4622 0.2272 0.033 Uiso 1 calc R
C3 C 0.2284(2) 0.43014(13) 0.3273(2) 0.0327(7) Uani 1 d .
H3A H 0.1788 0.4303 0.3602 0.039 Uiso 1 calc R
H3B H 0.2481 0.3951 0.3212 0.039 Uiso 1 calc R
C4 C 0.2454(2) 0.53903(11) 0.18403(18) 0.0222(5) Uani 1 d .
C5 C 0.3074(2) 0.53846(12) 0.12783(19) 0.0239(6) Uani 1 d .
C6 C 0.2978(2) 0.57360(13) 0.0622(2) 0.0281(6) Uani 1 d .
H6 H 0.3397 0.5738 0.0243 0.034 Uiso 1 calc R
C7 C 0.2284(2) 0.60854(13) 0.0502(2) 0.0306(7) Uani 1 d .
C8 C 0.1665(2) 0.60720(12) 0.1045(2) 0.0297(7) Uani 1 d .
H8 H 0.1181 0.6304 0.0956 0.036 Uiso 1 calc R
C9 C 0.1732(2) 0.57252(12) 0.17209(19) 0.0252(6) Uani 1 d .
C10 C 0.3820(2) 0.50042(12) 0.1381(2) 0.0296(6) Uani 1 d .
H10A H 0.4235 0.5062 0.1928 0.044 Uiso 1 calc GR
H10B H 0.4145 0.5036 0.0902 0.044 Uiso 1 calc GR
H10C H 0.3567 0.4666 0.1381 0.044 Uiso 1 calc GR
C11 C 0.2204(3) 0.64676(16) -0.0219(3) 0.0470(10) Uani 1 d .
H11A H 0.2714 0.6699 -0.0102 0.071 Uiso 1 calc GR
H11B H 0.1642 0.6656 -0.0253 0.071 Uiso 1 calc GR
H11C H 0.2202 0.6295 -0.0767 0.071 Uiso 1 calc GR
C12 C 0.1027(2) 0.57150(15) 0.2279(2) 0.0342(7) Uani 1 d .
H12A H 0.1293 0.5588 0.2853 0.051 Uiso 1 calc GR
H12B H 0.0532 0.5495 0.2017 0.051 Uiso 1 calc GR
H12C H 0.0797 0.6055 0.2331 0.051 Uiso 1 calc GR
C13 C 0.3574(2) 0.44838(11) 0.45254(19) 0.0222(5) Uani 1 d .
H13A H 0.4042 0.4743 0.4700 0.027 Uiso 1 calc R
H13B H 0.3882 0.4161 0.4468 0.027 Uiso 1 calc R
C14 C 0.3013(2) 0.44334(11) 0.52285(19) 0.0224(6) Uani 1 d .
H14A H 0.2557 0.4167 0.5064 0.027 Uiso 1 calc R
H14B H 0.2692 0.4753 0.5277 0.027 Uiso 1 calc R
C15 C 0.35888(19) 0.43049(11) 0.61023(18) 0.0210(5) Uani 1 d .
H15A H 0.4015 0.4583 0.6285 0.025 Uiso 1 calc R
H15B H 0.3195 0.4274 0.6535 0.025 Uiso 1 calc R
C16 C 0.49783(19) 0.38022(10) 0.61711(18) 0.0197(5) Uani 1 d .
C17 C 0.3633(2) 0.33511(11) 0.5886(2) 0.0235(6) Uani 1 d .
H17A H 0.3272 0.3348 0.5294 0.028 Uiso 1 calc R
H17B H 0.3238 0.3272 0.6303 0.028 Uiso 1 calc R
C18 C 0.4422(2) 0.29837(11) 0.5973(2) 0.0231(6) Uani 1 d .
H18A H 0.4447 0.2763 0.6482 0.028 Uiso 1 calc R
H18B H 0.4383 0.2774 0.5449 0.028 Uiso 1 calc R
C19 C 0.6122(2) 0.31531(11) 0.6220(2) 0.0225(6) Uani 1 d .
C20 C 0.6627(2) 0.31470(11) 0.7059(2) 0.0249(6) Uani 1 d .
C21 C 0.7531(2) 0.30152(12) 0.7177(2) 0.0283(6) Uani 1 d .
H21 H 0.7884 0.3022 0.7742 0.034 Uiso 1 calc R
C22 C 0.7929(2) 0.28739(12) 0.6485(2) 0.0298(7) Uani 1 d .
C23 C 0.7398(2) 0.28595(12) 0.5667(2) 0.0294(7) Uani 1 d .
H23 H 0.7659 0.2752 0.5195 0.035 Uiso 1 calc R
C24 C 0.6493(2) 0.29976(11) 0.5516(2) 0.0244(6) Uani 1 d .
C25 C 0.6206(2) 0.32803(13) 0.7826(2) 0.0313(7) Uani 1 d .
H25A H 0.6597 0.3166 0.8357 0.047 Uiso 1 calc GR
H25B H 0.5618 0.3116 0.7769 0.047 Uiso 1 calc GR
H25C H 0.6129 0.3645 0.7849 0.047 Uiso 1 calc GR
C26 C 0.8915(2) 0.27438(15) 0.6619(3) 0.0405(8) Uani 1 d .
H26A H 0.9269 0.3018 0.6927 0.061 Uiso 1 calc GR
H26B H 0.9090 0.2694 0.6058 0.061 Uiso 1 calc GR
H26C H 0.9026 0.2435 0.6959 0.061 Uiso 1 calc GR
C27 C 0.5950(2) 0.29727(14) 0.4615(2) 0.0319(7) Uani 1 d .
H27A H 0.6352 0.2995 0.4197 0.048 Uiso 1 calc GR
H27B H 0.5522 0.3253 0.4525 0.048 Uiso 1 calc GR
H27C H 0.5620 0.2654 0.4536 0.048 Uiso 1 calc GR
Ag2 Ag 0.355000(14) -0.027920(8) 0.352988(13) 0.02015(6) Uani 1 d .
N5 N 0.19903(18) 0.04446(9) 0.32927(18) 0.0250(5) Uani 1 d .
N6 N 0.32284(17) 0.08730(9) 0.34295(16) 0.0229(5) Uani 1 d .
N7 N 0.52566(18) 0.12082(9) 0.58046(16) 0.0232(5) Uani 1 d .
N8 N 0.61148(18) 0.13222(9) 0.70567(16) 0.0224(5) Uani 1 d .
C28 C 0.2881(2) 0.04120(11) 0.34114(18) 0.0209(5) Uani 1 d .
C29 C 0.1659(2) 0.09696(11) 0.3238(2) 0.0281(6) Uani 1 d .
H29A H 0.1370 0.1055 0.3733 0.034 Uiso 1 calc R
H29B H 0.1228 0.1030 0.2694 0.034 Uiso 1 calc R
C30 C 0.2531(2) 0.12656(11) 0.3265(2) 0.0283(6) Uani 1 d .
H30A H 0.2534 0.1437 0.2710 0.034 Uiso 1 calc R
H30B H 0.2616 0.1518 0.3735 0.034 Uiso 1 calc R
C31 C 0.1393(2) 0.00199(11) 0.3229(2) 0.0254(6) Uani 1 d .
C32 C 0.1064(2) -0.01312(12) 0.3960(2) 0.0278(6) Uani 1 d .
C33 C 0.0519(2) -0.05557(13) 0.3885(2) 0.0329(7) Uani 1 d .
H33 H 0.0304 -0.0670 0.4379 0.039 Uiso 1 calc R
C34 C 0.0278(2) -0.08179(12) 0.3116(3) 0.0330(7) Uani 1 d .
C35 C 0.0585(2) -0.06413(12) 0.2393(3) 0.0338(7) Uani 1 d .
H35 H 0.0409 -0.0810 0.1858 0.041 Uiso 1 calc R
C36 C 0.1146(2) -0.02232(12) 0.2435(2) 0.0301(7) Uani 1 d .
C37 C 0.1284(3) 0.01575(14) 0.4794(2) 0.0368(8) Uani 1 d .
H37A H 0.0910 0.0460 0.4755 0.055 Uiso 1 calc GR
H37B H 0.1920 0.0254 0.4901 0.055 Uiso 1 calc GR
H37C H 0.1165 -0.0053 0.5269 0.055 Uiso 1 calc GR
C38 C -0.0279(3) -0.12901(14) 0.3074(3) 0.0456(10) Uani 1 d .
H38A H -0.0708 -0.1259 0.3465 0.068 Uiso 1 calc GR
H38B H 0.0116 -0.1578 0.3246 0.068 Uiso 1 calc GR
H38C H -0.0607 -0.1339 0.2482 0.068 Uiso 1 calc GR
C39 C 0.1477(3) -0.00447(15) 0.1643(2) 0.0420(9) Uani 1 d .
H39A H 0.1432 0.0322 0.1607 0.063 Uiso 1 calc GR
H39B H 0.1108 -0.0194 0.1128 0.063 Uiso 1 calc GR
H39C H 0.2105 -0.0146 0.1680 0.063 Uiso 1 calc GR
C40 C 0.4173(2) 0.09886(12) 0.34374(19) 0.0248(6) Uani 1 d .
H40A H 0.4213 0.1192 0.2921 0.030 Uiso 1 calc R
H40B H 0.4499 0.0670 0.3394 0.030 Uiso 1 calc R
C41 C 0.4641(2) 0.12711(11) 0.42349(19) 0.0242(6) Uani 1 d .
H41A H 0.5252 0.1368 0.4157 0.029 Uiso 1 calc R
H41B H 0.4303 0.1582 0.4298 0.029 Uiso 1 calc R
C42 C 0.4714(2) 0.09601(11) 0.50546(18) 0.0229(6) Uani 1 d .
H42A H 0.4104 0.0898 0.5171 0.027 Uiso 1 calc R
H42B H 0.4987 0.0631 0.4966 0.027 Uiso 1 calc R
C43 C 0.58551(19) 0.09934(10) 0.64141(18) 0.0194(5) Uani 1 d .
C44 C 0.5030(2) 0.17264(11) 0.6028(2) 0.0282(6) Uani 1 d .
H44A H 0.4386 0.1756 0.6064 0.034 Uiso 1 calc R
H44B H 0.5171 0.1971 0.5600 0.034 Uiso 1 calc R
C45 C 0.5633(3) 0.18056(12) 0.6912(2) 0.0314(7) Uani 1 d .
H45A H 0.6055 0.2088 0.6899 0.038 Uiso 1 calc R
H45B H 0.5272 0.1870 0.7363 0.038 Uiso 1 calc R
C46 C 0.6612(2) 0.11901(11) 0.78949(18) 0.0217(5) Uani 1 d .
C47 C 0.7483(2) 0.13715(11) 0.81661(19) 0.0246(6) Uani 1 d .
C48 C 0.7926(2) 0.12611(12) 0.9004(2) 0.0272(6) Uani 1 d .
H48 H 0.8518 0.1386 0.9196 0.033 Uiso 1 calc R
C49 C 0.7527(2) 0.09742(12) 0.9561(2) 0.0267(6) Uani 1 d .
C50 C 0.6652(2) 0.08001(11) 0.92702(19) 0.0242(6) Uani 1 d .
H50 H 0.6373 0.0603 0.9647 0.029 Uiso 1 calc R
C51 C 0.6179(2) 0.09061(11) 0.84468(19) 0.0232(6) Uani 1 d .
C52 C 0.7952(2) 0.16820(13) 0.7587(2) 0.0328(7) Uani 1 d .
H52A H 0.8481 0.1844 0.7933 0.049 Uiso 1 calc GR
H52B H 0.7540 0.1939 0.7299 0.049 Uiso 1 calc GR
H52C H 0.8142 0.1465 0.7153 0.049 Uiso 1 calc GR
C53 C 0.8018(2) 0.08570(14) 1.0459(2) 0.0339(7) Uani 1 d .
H53A H 0.8132 0.0495 1.0512 0.051 Uiso 1 calc GR
H53B H 0.7651 0.0961 1.0878 0.051 Uiso 1 calc GR
H53C H 0.8591 0.1038 1.0571 0.051 Uiso 1 calc GR
C54 C 0.5223(2) 0.07363(13) 0.8184(2) 0.0296(7) Uani 1 d .
H54A H 0.5065 0.0517 0.8632 0.044 Uiso 1 calc GR
H54B H 0.5155 0.0551 0.7639 0.044 Uiso 1 calc GR
H54C H 0.4825 0.1029 0.8108 0.044 Uiso 1 calc GR
P2 P 0.34277(6) 0.27745(3) 0.31639(6) 0.03024(18) Uani 1 d .
F7 F 0.43775(17) 0.24954(10) 0.32770(18) 0.0547(6) Uani 1 d .
F8 F 0.36531(18) 0.30589(10) 0.23379(16) 0.0531(6) Uani 1 d .
F9 F 0.38846(16) 0.32228(8) 0.37729(16) 0.0429(5) Uani 1 d .
F10 F 0.3220(2) 0.24901(10) 0.39906(15) 0.0528(6) Uani 1 d .
F11 F 0.29740(18) 0.23283(8) 0.25615(15) 0.0464(6) Uani 1 d .
F12 F 0.24874(15) 0.30563(9) 0.30267(17) 0.0480(6) Uani 1 d .
P1 P 0.08382(6) 0.14693(4) 0.05452(7) 0.0391(2) Uani 1 d .
F1 F 0.16813(15) 0.12118(9) 0.11453(15) 0.0421(5) Uani 1 d .
F2 F 0.0736(2) 0.09847(13) -0.0065(2) 0.0726(9) Uani 1 d .
F3 F 0.15076(16) 0.17101(12) -0.00238(18) 0.0589(7) Uani 1 d .
F4 F 0.09627(19) 0.19463(10) 0.1163(2) 0.0658(8) Uani 1 d .
F5 F 0.01909(17) 0.12265(11) 0.1120(2) 0.0610(7) Uani 1 d .
F6 F 0.00020(19) 0.17308(14) -0.0046(3) 0.0808(10) Uani 1 d .
N9 N 0.2603(3) 0.37782(14) 0.0575(3) 0.0510(9) Uani 1 d .
C55 C 0.2333(3) 0.33894(15) 0.0638(3) 0.0405(8) Uani 1 d .
C56 C 0.1987(4) 0.28827(17) 0.0721(3) 0.0612(14) Uani 1 d .
H56A H 0.1329 0.2888 0.0580 0.092 Uiso 1 calc GR
H56B H 0.2182 0.2764 0.1314 0.092 Uiso 1 calc GR
H56C H 0.2218 0.2657 0.0323 0.092 Uiso 1 calc GR
N10 N 0.0223(4) 0.1782(2) 0.4151(4) 0.0947(19) Uani 1 d .
C57 C 0.0457(4) 0.2119(2) 0.3792(4) 0.0663(14) Uani 1 d .
C58 C 0.0820(4) 0.2516(3) 0.3370(4) 0.0776(18) Uani 1 d .
H58A H 0.1394 0.2622 0.3719 0.116 Uiso 1 calc GR
H58B H 0.0400 0.2799 0.3292 0.116 Uiso 1 calc GR
H58C H 0.0918 0.2401 0.2804 0.116 Uiso 1 calc GR

loop_
_atom_site_aniso_label
_atom_site_aniso_U_11
_atom_site_aniso_U_22
_atom_site_aniso_U_33
_atom_site_aniso_U_23
_atom_site_aniso_U_13
_atom_site_aniso_U_12
Ag1 0.02036(10) 0.01573(10) 0.01980(10) 0.00047(7) 0.00585(7) -0.00158(7)
N1 0.0249(12) 0.0200(12) 0.0207(11) 0.0013(9) 0.0025(9) -0.0071(9)
N2 0.0244(12) 0.0192(11) 0.0199(11) 0.0015(9) 0.0044(9) -0.0046(9)
N3 0.0220(11) 0.0156(11) 0.0224(11) 0.0007(9) 0.0062(9) -0.0014(9)
N4 0.0218(12) 0.0156(11) 0.0291(13) -0.0006(9) 0.0060(9) -0.0018(9)
C1 0.0218(13) 0.0159(12) 0.0203(12) -0.0014(10) 0.0074(10) -0.0034(10)
C2 0.0323(16) 0.0241(15) 0.0258(15) -0.0016(12) 0.0035(12) -0.0114(12)
C3 0.0375(18) 0.0277(16) 0.0306(16) 0.0035(13) 0.0004(13) -0.0144(14)
C4 0.0247(14) 0.0235(14) 0.0183(12) 0.0005(10) 0.0035(10) -0.0016(11)
C5 0.0266(14) 0.0251(14) 0.0205(13) -0.0015(11) 0.0063(11) -0.0033(11)
C6 0.0327(16) 0.0312(16) 0.0220(14) -0.0004(12) 0.0092(12) -0.0076(13)
C7 0.0363(17) 0.0283(16) 0.0245(15) 0.0059(12) -0.0008(12) -0.0066(13)
C8 0.0314(16) 0.0257(16) 0.0295(15) 0.0001(12) -0.0008(12) 0.0042(12)
C9 0.0259(14) 0.0279(15) 0.0211(13) -0.0028(11) 0.0029(11) -0.0004(12)
C10 0.0330(16) 0.0272(16) 0.0314(16) 0.0003(12) 0.0132(13) 0.0019(13)
C11 0.056(2) 0.045(2) 0.037(2) 0.0176(17) 0.0016(17) -0.0060(19)
C12 0.0278(16) 0.045(2) 0.0312(16) -0.0044(14) 0.0087(13) 0.0030(14)
C13 0.0245(13) 0.0210(13) 0.0221(13) 0.0027(10) 0.0068(11) -0.0002(11)
C14 0.0234(13) 0.0216(14) 0.0231(13) 0.0031(11) 0.0066(11) 0.0024(11)
C15 0.0236(13) 0.0189(13) 0.0216(13) 0.0017(10) 0.0073(10) 0.0019(10)
C16 0.0219(13) 0.0165(13) 0.0216(13) -0.0002(10) 0.0067(10) -0.0036(10)
C17 0.0222(13) 0.0185(13) 0.0306(15) -0.0002(11) 0.0065(11) -0.0041(11)
C18 0.0230(14) 0.0170(13) 0.0292(14) 0.0005(11) 0.0047(11) -0.0024(10)
C19 0.0220(13) 0.0163(13) 0.0299(14) 0.0029(11) 0.0062(11) 0.0017(10)
C20 0.0297(15) 0.0182(13) 0.0280(14) 0.0014(11) 0.0088(12) -0.0005(11)
C21 0.0284(15) 0.0226(15) 0.0325(16) 0.0038(12) 0.0019(12) 0.0010(12)
C22 0.0262(15) 0.0221(15) 0.0423(18) 0.0063(13) 0.0096(13) 0.0012(12)
C23 0.0317(16) 0.0237(15) 0.0364(17) 0.0034(12) 0.0156(13) 0.0025(12)
C24 0.0289(15) 0.0184(13) 0.0268(14) 0.0036(11) 0.0077(12) 0.0009(11)
C25 0.0372(17) 0.0302(17) 0.0269(15) -0.0027(12) 0.0071(13) 0.0018(13)
C26 0.0256(16) 0.039(2) 0.058(2) 0.0111(17) 0.0105(15) 0.0053(14)
C27 0.0363(17) 0.0350(18) 0.0257(15) 0.0024(13) 0.0093(13) -0.0005(14)
Ag2 0.02502(11) 0.01591(11) 0.02087(11) -0.00061(7) 0.00778(8) 0.00135(7)
N5 0.0261(13) 0.0160(11) 0.0340(14) -0.0009(10) 0.0086(10) 0.0008(10)
N6 0.0261(12) 0.0191(12) 0.0242(12) -0.0007(9) 0.0062(10) 0.0008(10)
N7 0.0327(13) 0.0170(12) 0.0193(11) -0.0027(9) 0.0038(10) 0.0045(10)
N8 0.0304(13) 0.0170(11) 0.0199(11) -0.0009(9) 0.0053(9) 0.0026(10)
C28 0.0283(14) 0.0148(12) 0.0209(13) -0.0007(10) 0.0076(11) 0.0043(10)
C29 0.0312(16) 0.0186(14) 0.0359(16) 0.0010(12) 0.0104(13) 0.0052(12)
C30 0.0352(17) 0.0169(14) 0.0331(16) 0.0008(12) 0.0072(13) 0.0043(12)
C31 0.0252(14) 0.0182(13) 0.0343(16) 0.0019(11) 0.0098(12) -0.0004(11)
C32 0.0266(15) 0.0264(15) 0.0316(16) 0.0060(12) 0.0083(12) 0.0063(12)
C33 0.0277(16) 0.0290(17) 0.0447(19) 0.0110(14) 0.0140(14) 0.0054(13)
C34 0.0228(14) 0.0211(15) 0.056(2) 0.0042(14) 0.0082(14) 0.0046(12)
C35 0.0330(17) 0.0228(16) 0.045(2) -0.0053(13) 0.0069(14) -0.0007(13)
C36 0.0337(17) 0.0231(15) 0.0357(17) -0.0020(12) 0.0126(13) 0.0017(12)
C37 0.045(2) 0.0384(19) 0.0289(16) 0.0059(14) 0.0125(15) 0.0051(16)
C38 0.0318(18) 0.0295(19) 0.077(3) 0.0067(18) 0.0131(18) -0.0015(14)
C39 0.063(3) 0.0314(19) 0.0364(19) -0.0044(15) 0.0205(18) -0.0064(17)
C40 0.0306(15) 0.0258(15) 0.0198(13) -0.0004(11) 0.0095(11) -0.0033(12)
C41 0.0297(15) 0.0219(14) 0.0216(13) -0.0013(11) 0.0061(11) -0.0023(11)
C42 0.0290(14) 0.0189(13) 0.0219(13) -0.0016(10) 0.0077(11) 0.0007(11)
C43 0.0231(13) 0.0155(12) 0.0218(13) 0.0011(10) 0.0101(10) 0.0018(10)
C44 0.0408(18) 0.0180(14) 0.0254(14) -0.0012(11) 0.0050(13) 0.0092(12)
C45 0.0456(19) 0.0202(15) 0.0268(15) -0.0042(12) 0.0031(13) 0.0085(13)
C46 0.0287(14) 0.0187(13) 0.0186(12) -0.0006(10) 0.0070(11) 0.0016(11)
C47 0.0293(15) 0.0216(14) 0.0248(14) -0.0006(11) 0.0099(11) -0.0030(11)
C48 0.0263(15) 0.0287(16) 0.0272(15) -0.0024(12) 0.0066(12) -0.0044(12)
C49 0.0298(15) 0.0251(15) 0.0251(14) -0.0031(12) 0.0047(12) -0.0029(12)
C50 0.0297(15) 0.0230(14) 0.0217(13) -0.0006(11) 0.0096(11) -0.0035(11)
C51 0.0279(14) 0.0203(14) 0.0226(13) -0.0021(10) 0.0075(11) -0.0021(11)
C52 0.0339(17) 0.0319(17) 0.0349(17) 0.0051(13) 0.0122(14) -0.0068(14)
C53 0.0382(18) 0.0370(18) 0.0253(15) 0.0024(13) 0.0028(13) -0.0081(14)
C54 0.0281(15) 0.0338(17) 0.0281(15) -0.0024(13) 0.0087(12) -0.0084(13)
P2 0.0397(5) 0.0223(4) 0.0297(4) -0.0011(3) 0.0091(3) -0.0028(3)
F7 0.0516(14) 0.0482(14) 0.0629(16) -0.0110(12) 0.0069(12) 0.0154(11)
F8 0.0617(16) 0.0569(16) 0.0435(13) 0.0116(11) 0.0168(12) -0.0151(12)
F9 0.0441(12) 0.0305(11) 0.0513(13) -0.0101(10) 0.0015(10) -0.0045(9)
F10 0.0842(19) 0.0445(13) 0.0318(11) 0.0027(10) 0.0165(12) -0.0170(13)
F11 0.0697(16) 0.0306(11) 0.0362(12) -0.0052(9) 0.0024(11) -0.0101(11)
F12 0.0360(12) 0.0404(13) 0.0667(16) -0.0080(11) 0.0071(11) 0.0002(10)
P1 0.0239(4) 0.0362(5) 0.0572(6) -0.0008(4) 0.0079(4) -0.0002(4)
F1 0.0342(11) 0.0484(13) 0.0461(12) 0.0053(10) 0.0139(9) 0.0076(9)
F2 0.0671(19) 0.075(2) 0.072(2) -0.0293(16) 0.0026(15) -0.0120(16)
F3 0.0346(12) 0.0799(19) 0.0617(16) 0.0284(14) 0.0076(11) 0.0018(12)
F4 0.0537(16) 0.0384(14) 0.110(2) -0.0193(15) 0.0285(16) -0.0050(12)
F5 0.0337(12) 0.0588(17) 0.096(2) 0.0024(15) 0.0260(13) -0.0096(11)
F6 0.0332(14) 0.091(2) 0.112(3) 0.027(2) -0.0021(15) 0.0107(14)
N9 0.054(2) 0.043(2) 0.060(2) 0.0099(17) 0.0185(18) 0.0006(17)
C55 0.047(2) 0.038(2) 0.0375(19) 0.0020(15) 0.0113(16) 0.0021(17)
C56 0.084(4) 0.039(2) 0.050(3) 0.0067(19) -0.012(2) -0.018(2)
N10 0.088(4) 0.088(4) 0.107(4) -0.003(3) 0.016(3) -0.045(3)
C57 0.055(3) 0.074(4) 0.065(3) -0.010(3) 0.000(2) -0.029(3)
C58 0.072(3) 0.101(5) 0.054(3) 0.009(3) -0.005(3) -0.044(3)

loop_
_atom_type_symbol
_atom_type_description
_atom_type_scat_dispersion_real
_atom_type_scat_dispersion_imag
_atom_type_scat_source
C C 0.0033 0.0016 'International Tables Vol C Tables 4.2.6.8 and 6.1.1.4'
H H 0.0000 0.0000 'International Tables Vol C Tables 4.2.6.8 and 6.1.1.4'
Ag Ag -0.8971 1.1015 'International Tables Vol C Tables 4.2.6.8 and 6.1.1.4'
F F 0.0171 0.0103 'International Tables Vol C Tables 4.2.6.8 and 6.1.1.4'
N N 0.0061 0.0033 'International Tables Vol C Tables 4.2.6.8 and 6.1.1.4'
P P 0.1023 0.0942 'International Tables Vol C Tables 4.2.6.8 and 6.1.1.4'

loop_
_geom_angle_atom_site_label_1
_geom_angle_atom_site_label_2
_geom_angle_atom_site_label_3
_geom_angle
_geom_angle_site_symmetry_3
C1 Ag1 C16 177.39(11) 3_666
C1 N1 C2 112.4(2) .
C1 N1 C4 125.7(2) .
C4 N1 C2 121.5(2) .
C1 N2 C3 112.7(2) .
C1 N2 C13 126.2(2) .
C13 N2 C3 121.1(2) .
C15 N3 C17 121.4(2) .
C16 N3 C15 126.0(2) .
C16 N3 C17 112.4(2) .
C16 N4 C18 112.1(2) .
C16 N4 C19 123.5(2) .
C19 N4 C18 123.5(2) .
N1 C1 Ag1 122.5(2) .
N2 C1 Ag1 128.2(2) .
N2 C1 N1 109.2(2) .
N1 C2 H2A 111.4 .
N1 C2 H2B 111.4 .
N1 C2 C3 102.1(2) .
H2A C2 H2B 109.2 .
C3 C2 H2A 111.4 .
C3 C2 H2B 111.4 .
N2 C3 C2 102.5(2) .
N2 C3 H3A 111.3 .
N2 C3 H3B 111.3 .
C2 C3 H3A 111.3 .
C2 C3 H3B 111.3 .
H3A C3 H3B 109.2 .
C5 C4 N1 119.0(3) .
C9 C4 N1 119.6(3) .
C9 C4 C5 121.3(3) .
C4 C5 C10 121.0(3) .
C6 C5 C4 118.4(3) .
C6 C5 C10 120.5(3) .
C5 C6 H6 119.1 .
C5 C6 C7 121.7(3) .
C7 C6 H6 119.1 .
C6 C7 C11 120.4(3) .
C8 C7 C6 118.7(3) .
C8 C7 C11 120.9(3) .
C7 C8 H8 119.1 .
C7 C8 C9 121.8(3) .
C9 C8 H8 119.1 .
C4 C9 C8 117.9(3) .
C4 C9 C12 122.2(3) .
C8 C9 C12 119.9(3) .
C5 C10 H10A 109.5 .
C5 C10 H10B 109.5 .
C5 C10 H10C 109.5 .
H10A C10 H10B 109.5 .
H10A C10 H10C 109.5 .
H10B C10 H10C 109.5 .
C7 C11 H11A 109.5 .
C7 C11 H11B 109.5 .
C7 C11 H11C 109.5 .
H11A C11 H11B 109.5 .
H11A C11 H11C 109.5 .
H11B C11 H11C 109.5 .
C9 C12 H12A 109.5 .
C9 C12 H12B 109.5 .
C9 C12 H12C 109.5 .
H12A C12 H12B 109.5 .
H12A C12 H12C 109.5 .
H12B C12 H12C 109.5 .
N2 C13 H13A 109.0 .
N2 C13 H13B 109.0 .
N2 C13 C14 112.8(2) .
H13A C13 H13B 107.8 .
C14 C13 H13A 109.0 .
C14 C13 H13B 109.0 .
C13 C14 H14A 109.2 .
C13 C14 H14B 109.2 .
C13 C14 C15 112.0(2) .
H14A C14 H14B 107.9 .
C15 C14 H14A 109.2 .
C15 C14 H14B 109.2 .
N3 C15 C14 112.9(2) .
N3 C15 H15A 109.0 .
N3 C15 H15B 109.0 .
C14 C15 H15A 109.0 .
C14 C15 H15B 109.0 .
H15A C15 H15B 107.8 .
N3 C16 Ag1 127.1(2) 3_666
N3 C16 N4 110.0(2) .
N4 C16 Ag1 123.0(2) 3_666
N3 C17 H17A 111.3 .
N3 C17 H17B 111.3 .
N3 C17 C18 102.3(2) .
H17A C17 H17B 109.2 .
C18 C17 H17A 111.3 .
C18 C17 H17B 111.3 .
N4 C18 C17 102.4(2) .
N4 C18 H18A 111.3 .
N4 C18 H18B 111.3 .
C17 C18 H18A 111.3 .
C17 C18 H18B 111.3 .
H18A C18 H18B 109.2 .
C20 C19 N4 119.3(3) .
C24 C19 N4 119.5(3) .
C24 C19 C20 121.2(3) .
C19 C20 C25 121.0(3) .
C21 C20 C19 118.7(3) .
C21 C20 C25 120.3(3) .
C20 C21 H21 119.3 .
C20 C21 C22 121.5(3) .
C22 C21 H21 119.3 .
C21 C22 C26 121.0(3) .
C23 C22 C21 118.4(3) .
C23 C22 C26 120.6(3) .
C22 C23 H23 119.0 .
C22 C23 C24 122.0(3) .
C24 C23 H23 119.0 .
C19 C24 C27 122.2(3) .
C23 C24 C19 118.1(3) .
C23 C24 C27 119.7(3) .
C20 C25 H25A 109.5 .
C20 C25 H25B 109.5 .
C20 C25 H25C 109.5 .
H25A C25 H25B 109.5 .
H25A C25 H25C 109.5 .
H25B C25 H25C 109.5 .
C22 C26 H26A 109.5 .
C22 C26 H26B 109.5 .
C22 C26 H26C 109.5 .
H26A C26 H26B 109.5 .
H26A C26 H26C 109.5 .
H26B C26 H26C 109.5 .
C24 C27 H27A 109.5 .
C24 C27 H27B 109.5 .
C24 C27 H27C 109.5 .
H27A C27 H27B 109.5 .
H27A C27 H27C 109.5 .
H27B C27 H27C 109.5 .
C28 Ag2 C43 175.96(11) 3_656
C28 N5 C29 113.1(3) .
C28 N5 C31 124.4(3) .
C31 N5 C29 122.4(3) .
C28 N6 C30 112.5(3) .
C28 N6 C40 125.1(3) .
C40 N6 C30 121.3(3) .
C42 N7 C44 119.5(2) .
C43 N7 C42 126.6(2) .
C43 N7 C44 112.8(2) .
C43 N8 C45 112.7(2) .
C43 N8 C46 124.3(2) .
C46 N8 C45 120.9(2) .
N5 C28 Ag2 122.1(2) .
N5 C28 N6 109.2(3) .
N6 C28 Ag2 128.7(2) .
N5 C29 H29A 111.4 .
N5 C29 H29B 111.4 .
N5 C29 C30 101.8(2) .
H29A C29 H29B 109.3 .
C30 C29 H29A 111.4 .
C30 C29 H29B 111.4 .
N6 C30 C29 103.0(2) .
N6 C30 H30A 111.2 .
N6 C30 H30B 111.2 .
C29 C30 H30A 111.2 .
C29 C30 H30B 111.2 .
H30A C30 H30B 109.1 .
C32 C31 N5 119.0(3) .
C36 C31 N5 119.1(3) .
C36 C31 C32 121.9(3) .
C31 C32 C37 121.3(3) .
C33 C32 C31 117.5(3) .
C33 C32 C37 121.3(3) .
C32 C33 H33 118.7 .
C34 C33 C32 122.6(3) .
C34 C33 H33 118.7 .
C33 C34 C35 118.2(3) .
C33 C34 C38 120.8(4) .
C35 C34 C38 121.0(4) .
C34 C35 H35 119.2 .
C34 C35 C36 121.7(3) .
C36 C35 H35 119.2 .
C31 C36 C39 121.4(3) .
C35 C36 C31 118.1(3) .
C35 C36 C39 120.5(3) .
C32 C37 H37A 109.5 .
C32 C37 H37B 109.5 .
C32 C37 H37C 109.5 .
H37A C37 H37B 109.5 .
H37A C37 H37C 109.5 .
H37B C37 H37C 109.5 .
C34 C38 H38A 109.5 .
C34 C38 H38B 109.5 .
C34 C38 H38C 109.5 .
H38A C38 H38B 109.5 .
H38A C38 H38C 109.5 .
H38B C38 H38C 109.5 .
C36 C39 H39A 109.5 .
C36 C39 H39B 109.5 .
C36 C39 H39C 109.5 .
H39A C39 H39B 109.5 .
H39A C39 H39C 109.5 .
H39B C39 H39C 109.5 .
N6 C40 H40A 108.6 .
N6 C40 H40B 108.6 .
N6 C40 C41 114.5(2) .
H40A C40 H40B 107.6 .
C41 C40 H40A 108.6 .
C41 C40 H40B 108.6 .
C40 C41 H41A 109.1 .
C40 C41 H41B 109.1 .
H41A C41 H41B 107.8 .
C42 C41 C40 112.4(2) .
C42 C41 H41A 109.1 .
C42 C41 H41B 109.1 .
N7 C42 C41 112.4(2) .
N7 C42 H42A 109.1 .
N7 C42 H42B 109.1 .
C41 C42 H42A 109.1 .
C41 C42 H42B 109.1 .
H42A C42 H42B 107.9 .
N7 C43 Ag2 130.8(2) 3_656
N7 C43 N8 109.3(2) .
N8 C43 Ag2 119.8(2) 3_656
N7 C44 H44A 111.2 .
N7 C44 H44B 111.2 .
N7 C44 C45 102.7(2) .
H44A C44 H44B 109.1 .
C45 C44 H44A 111.2 .
C45 C44 H44B 111.2 .
N8 C45 C44 102.3(2) .
N8 C45 H45A 111.3 .
N8 C45 H45B 111.3 .
C44 C45 H45A 111.3 .
C44 C45 H45B 111.3 .
H45A C45 H45B 109.2 .
C47 C46 N8 120.0(3) .
C47 C46 C51 121.4(3) .
C51 C46 N8 118.5(3) .
C46 C47 C48 118.5(3) .
C46 C47 C52 122.1(3) .
C48 C47 C52 119.4(3) .
C47 C48 H48 119.1 .
C49 C48 C47 121.8(3) .
C49 C48 H48 119.1 .
C48 C49 C50 118.3(3) .
C48 C49 C53 120.9(3) .
C50 C49 C53 120.8(3) .
C49 C50 H50 119.0 .
C51 C50 C49 122.1(3) .
C51 C50 H50 119.0 .
C46 C51 C54 122.0(3) .
C50 C51 C46 118.0(3) .
C50 C51 C54 120.0(3) .
C47 C52 H52A 109.5 .
C47 C52 H52B 109.5 .
C47 C52 H52C 109.5 .
H52A C52 H52B 109.5 .
H52A C52 H52C 109.5 .
H52B C52 H52C 109.5 .
C49 C53 H53A 109.5 .
C49 C53 H53B 109.5 .
C49 C53 H53C 109.5 .
H53A C53 H53B 109.5 .
H53A C53 H53C 109.5 .
H53B C53 H53C 109.5 .
C51 C54 H54A 109.5 .
C51 C54 H54B 109.5 .
C51 C54 H54C 109.5 .
H54A C54 H54B 109.5 .
H54A C54 H54C 109.5 .
H54B C54 H54C 109.5 .
F7 P2 F9 90.08(14) .
F8 P2 F7 89.23(16) .
F8 P2 F9 90.08(14) .
F10 P2 F7 89.95(16) .
F10 P2 F8 179.12(17) .
F10 P2 F9 89.60(13) .
F10 P2 F11 90.24(13) .
F11 P2 F7 89.88(14) .
F11 P2 F8 90.09(14) .
F11 P2 F9 179.83(15) .
F12 P2 F7 178.48(16) .
F12 P2 F8 89.29(15) .
F12 P2 F9 90.28(13) .
F12 P2 F10 91.53(15) .
F12 P2 F11 89.77(14) .
F1 P1 F2 89.26(16) .
F1 P1 F3 89.13(13) .
F2 P1 F3 89.21(18) .
F4 P1 F1 89.42(16) .
F4 P1 F2 178.65(19) .
F4 P1 F3 90.50(17) .
F4 P1 F5 89.43(17) .
F5 P1 F1 89.81(14) .
F5 P1 F2 90.84(18) .
F5 P1 F3 178.94(16) .
F6 P1 F1 179.4(2) .
F6 P1 F2 91.4(2) .
F6 P1 F3 90.79(17) .
F6 P1 F4 90.0(2) .
F6 P1 F5 90.26(17) .
N9 C55 C56 179.7(5) .
C55 C56 H56A 109.5 .
C55 C56 H56B 109.5 .
C55 C56 H56C 109.5 .
H56A C56 H56B 109.5 .
H56A C56 H56C 109.5 .
H56B C56 H56C 109.5 .
N10 C57 C58 175.0(7) .
C57 C58 H58A 109.5 .
C57 C58 H58B 109.5 .
C57 C58 H58C 109.5 .
H58A C58 H58B 109.5 .
H58A C58 H58C 109.5 .
H58B C58 H58C 109.5 .

loop_
_geom_bond_atom_site_label_1
_geom_bond_atom_site_label_2
_geom_bond_distance
_geom_bond_site_symmetry_2
Ag1 C1 2.105(3) .
Ag1 C16 2.106(3) 3_666
N1 C1 1.333(4) .
N1 C2 1.481(4) .
N1 C4 1.430(4) .
N2 C1 1.322(4) .
N2 C3 1.477(4) .
N2 C13 1.453(4) .
N3 C15 1.459(4) .
N3 C16 1.323(4) .
N3 C17 1.484(4) .
N4 C16 1.332(4) .
N4 C18 1.483(4) .
N4 C19 1.434(4) .
C2 H2A 0.9900 .
C2 H2B 0.9900 .
C2 C3 1.521(4) .
C3 H3A 0.9900 .
C3 H3B 0.9900 .
C4 C5 1.406(4) .
C4 C9 1.396(4) .
C5 C6 1.383(4) .
C5 C10 1.504(4) .
C6 H6 0.9500 .
C6 C7 1.390(5) .
C7 C8 1.384(5) .
C7 C11 1.514(5) .
C8 H8 0.9500 .
C8 C9 1.400(4) .
C9 C12 1.507(4) .
C10 H10A 0.9800 .
C10 H10B 0.9800 .
C10 H10C 0.9800 .
C11 H11A 0.9800 .
C11 H11B 0.9800 .
C11 H11C 0.9800 .
C12 H12A 0.9800 .
C12 H12B 0.9800 .
C12 H12C 0.9800 .
C13 H13A 0.9900 .
C13 H13B 0.9900 .
C13 C14 1.524(4) .
C14 H14A 0.9900 .
C14 H14B 0.9900 .
C14 C15 1.526(4) .
C15 H15A 0.9900 .
C15 H15B 0.9900 .
C16 Ag1 2.106(3) 3_666
C17 H17A 0.9900 .
C17 H17B 0.9900 .
C17 C18 1.530(4) .
C18 H18A 0.9900 .
C18 H18B 0.9900 .
C19 C20 1.400(4) .
C19 C24 1.398(4) .
C20 C21 1.390(4) .
C20 C25 1.512(4) .
C21 H21 0.9500 .
C21 C22 1.393(5) .
C22 C23 1.388(5) .
C22 C26 1.509(4) .
C23 H23 0.9500 .
C23 C24 1.395(4) .
C24 C27 1.505(4) .
C25 H25A 0.9800 .
C25 H25B 0.9800 .
C25 H25C 0.9800 .
C26 H26A 0.9800 .
C26 H26B 0.9800 .
C26 H26C 0.9800 .
C27 H27A 0.9800 .
C27 H27B 0.9800 .
C27 H27C 0.9800 .
Ag2 C28 2.093(3) .
Ag2 C43 2.100(3) 3_656
N5 C28 1.329(4) .
N5 C29 1.483(4) .
N5 C31 1.440(4) .
N6 C28 1.334(4) .
N6 C30 1.475(4) .
N6 C40 1.461(4) .
N7 C42 1.465(4) .
N7 C43 1.322(4) .
N7 C44 1.481(4) .
N8 C43 1.342(4) .
N8 C45 1.477(4) .
N8 C46 1.438(4) .
C29 H29A 0.9900 .
C29 H29B 0.9900 .
C29 C30 1.531(5) .
C30 H30A 0.9900 .
C30 H30B 0.9900 .
C31 C32 1.399(4) .
C31 C36 1.398(5) .
C32 C33 1.392(5) .
C32 C37 1.507(5) .
C33 H33 0.9500 .
C33 C34 1.388(5) .
C34 C35 1.393(5) .
C34 C38 1.509(5) .
C35 H35 0.9500 .
C35 C36 1.394(5) .
C36 C39 1.507(5) .
C37 H37A 0.9800 .
C37 H37B 0.9800 .
C37 H37C 0.9800 .
C38 H38A 0.9800 .
C38 H38B 0.9800 .
C38 H38C 0.9800 .
C39 H39A 0.9800 .
C39 H39B 0.9800 .
C39 H39C 0.9800 .
C40 H40A 0.9900 .
C40 H40B 0.9900 .
C40 C41 1.522(4) .
C41 H41A 0.9900 .
C41 H41B 0.9900 .
C41 C42 1.522(4) .
C42 H42A 0.9900 .
C42 H42B 0.9900 .
C43 Ag2 2.100(3) 3_656
C44 H44A 0.9900 .
C44 H44B 0.9900 .
C44 C45 1.532(4) .
C45 H45A 0.9900 .
C45 H45B 0.9900 .
C46 C47 1.394(4) .
C46 C51 1.406(4) .
C47 C48 1.397(4) .
C47 C52 1.505(4) .
C48 H48 0.9500 .
C48 C49 1.387(4) .
C49 C50 1.397(4) .
C49 C53 1.503(4) .
C50 H50 0.9500 .
C50 C51 1.390(4) .
C51 C54 1.498(4) .
C52 H52A 0.9800 .
C52 H52B 0.9800 .
C52 H52C 0.9800 .
C53 H53A 0.9800 .
C53 H53B 0.9800 .
C53 H53C 0.9800 .
C54 H54A 0.9800 .
C54 H54B 0.9800 .
C54 H54C 0.9800 .
P2 F7 1.599(3) .
P2 F8 1.598(2) .
P2 F9 1.606(2) .
P2 F10 1.590(2) .
P2 F11 1.595(2) .
P2 F12 1.588(2) .
P1 F1 1.595(2) .
P1 F2 1.601(3) .
P1 F3 1.608(3) .
P1 F4 1.592(3) .
P1 F5 1.592(3) .
P1 F6 1.586(3) .
N9 C55 1.125(5) .
C55 C56 1.463(6) .
C56 H56A 0.9800 .
C56 H56B 0.9800 .
C56 H56C 0.9800 .
N10 C57 1.152(8) .
C57 C58 1.415(8) .
C58 H58A 0.9800 .
C58 H58B 0.9800 .
C58 H58C 0.9800 .
